data_4024824
loop_
_publ_author_name
'Sandy Desrat'
'Pierre van de Weghe'

_publ_section_title
;
Intramolecular Imino Diels--Alder Reaction: Progress toward the Synthesis
of Uncialamycin
;
_journal_name_full 'Journal of Organic Chemistry'
_journal_page_first 6728
_journal_page_last 6734
_journal_paper_doi 10.1021/jo901291t
_journal_volume 74
_journal_year 2009
_chemical_formula_sum 'C32 H39 N O4 Si'
_chemical_formula_weight 529.73
_chemical_name_systematic
;
 ?
;
_space_group_IT_number 2
_symmetry_cell_setting triclinic
_symmetry_space_group_name_Hall '-P 1'
_symmetry_space_group_name_H-M 'P -1'
_atom_sites_solution_hydrogens difmap
_atom_sites_solution_primary direct
_atom_sites_solution_secondary difmap
_audit_creation_method SHELXL-97
_cell_angle_alpha 86.611(5)
_cell_angle_beta 88.651(5)
_cell_angle_gamma 75.546(6)
_cell_formula_units_Z 4
_cell_length_a 13.1766(8)
_cell_length_b 13.2035(8)
_cell_length_c 17.3898(9)
_cell_measurement_temperature 90(2)
_cell_volume 2924.4(3)
_computing_cell_refinement 'CrysAlis RED, Oxford Diffraction Ltd.,Version 1.171.26'
_computing_data_collection 'CrysAlis CCD, Oxford Diffraction Ltd.,Version 1.171.26'
_computing_data_reduction 'CrysAlis RED, Oxford Diffraction Ltd.,Version 1.171.26'
_computing_molecular_graphics 'PLATON_(Spek, 1998)'
_computing_publication_material 'SHELXL-97 (Sheldrick, 1997)'
_computing_structure_refinement 'SHELXL-97 (Sheldrick, 1997)'
_computing_structure_solution 'SIR-97_(Altomare & al., 1998)'
_diffrn_ambient_temperature 90(2)
_diffrn_detector_area_resol_mean 19.64
_diffrn_measured_fraction_theta_full 0.858
_diffrn_measured_fraction_theta_max 0.858
_diffrn_measurement_device_type 'CCD Saphire 3 Xcalibur'
_diffrn_measurement_method 'omega scan'
_diffrn_radiation_monochromator graphite
_diffrn_radiation_source 'fine-focus sealed tube'
_diffrn_radiation_type MoK\a
_diffrn_radiation_wavelength 0.71069
_diffrn_reflns_av_R_equivalents 0.0560
_diffrn_reflns_av_sigmaI/netI 0.2669
_diffrn_reflns_limit_h_max 19
_diffrn_reflns_limit_h_min -19
_diffrn_reflns_limit_k_max 16
_diffrn_reflns_limit_k_min -19
_diffrn_reflns_limit_l_max 22
_diffrn_reflns_limit_l_min -25
_diffrn_reflns_number 27937
_diffrn_reflns_theta_full 32.05
_diffrn_reflns_theta_max 32.05
_diffrn_reflns_theta_min 2.75
_exptl_absorpt_coefficient_mu 0.117
_exptl_absorpt_correction_type none
_exptl_crystal_colour colourless
_exptl_crystal_density_diffrn 1.203
_exptl_crystal_density_method 'not measured'
_exptl_crystal_description block
_exptl_crystal_F_000 1136
_exptl_crystal_size_max 0.25
_exptl_crystal_size_mid 0.15
_exptl_crystal_size_min 0.10
_refine_diff_density_max 0.963
_refine_diff_density_min -0.530
_refine_diff_density_rms 0.063
_refine_ls_extinction_method none
_refine_ls_goodness_of_fit_ref 0.808
_refine_ls_hydrogen_treatment constr
_refine_ls_matrix_type full
_refine_ls_number_parameters 685
_refine_ls_number_reflns 17494
_refine_ls_number_restraints 0
_refine_ls_restrained_S_all 0.808
_refine_ls_R_factor_all 0.1519
_refine_ls_R_factor_gt 0.0555
_refine_ls_shift/su_max 0.001
_refine_ls_shift/su_mean 0.000
_refine_ls_structure_factor_coef Fsqd
_refine_ls_weighting_details 'calc w=1/[\s^2^(Fo^2^)+(0.0454P)^2^+0.0000P] where P=(Fo^2^+2Fc^2^)/3'
_refine_ls_weighting_scheme calc
_refine_ls_wR_factor_gt 0.1157
_refine_ls_wR_factor_ref 0.1249
_reflns_number_gt 6140
_reflns_number_total 17494
_reflns_threshold_expression >2sigma(I)
_cod_duplicate_entry 4028959
_cod_data_source_file jo901291t_si_002.cif
_cod_data_source_block sd140
_cod_depositor_comments
;
The following automatic conversions were performed:
'_symmetry_cell_setting' value 'Triclinic' changed to 'triclinic'
according to '/home/saulius/struct/CIF-dictionaries/cif_core.dic'
dictionary named 'cif_core.dic' version 2.4.1 from 2010-06-29.

Automatic conversion script
Id: cif_fix_enum 1527 2010-12-29 10:47:43Z saulius 
;
_cod_original_sg_symbol_H-M P-1
_cod_database_code 4024824

loop_
_symmetry_equiv_pos_as_xyz
'x, y, z'
'-x, -y, -z'

loop_
_atom_site_label
_atom_site_type_symbol
_atom_site_fract_x
_atom_site_fract_y
_atom_site_fract_z
_atom_site_U_iso_or_equiv
_atom_site_adp_type
_atom_site_occupancy
_atom_site_symmetry_multiplicity
_atom_site_calc_flag
_atom_site_refinement_flags
_atom_site_disorder_assembly
_atom_site_disorder_group
Si18 Si 0.15403(5) 0.29417(5) 0.90949(4) 0.01973(16) Uani 1 1 d . . .
O12 O 0.60733(12) -0.17940(13) 0.67904(10) 0.0387(5) Uani 1 1 d . . .
H12 H 0.6346 -0.1515 0.7126 0.058 Uiso 1 1 calc R . .
O15 O 0.18682(12) 0.03700(12) 0.74037(9) 0.0323(4) Uani 1 1 d . . .
H15 H 0.2076 0.0804 0.7107 0.048 Uiso 1 1 calc R . .
O17 O 0.23964(12) 0.19964(11) 0.86798(8) 0.0227(4) Uani 1 1 d . . .
O35 O 0.56750(13) 0.18193(12) 1.02942(9) 0.0290(4) Uani 1 1 d . . .
N1 N 0.55728(15) -0.06071(14) 0.78394(11) 0.0235(5) Uani 1 1 d . . .
C2 C 0.47060(18) -0.07599(17) 0.75641(13) 0.0224(5) Uani 1 1 d . . .
C3 C 0.36864(18) -0.02831(16) 0.78700(12) 0.0203(5) Uani 1 1 d . . .
C4 C 0.36417(18) 0.03627(16) 0.84824(13) 0.0203(5) Uani 1 1 d . . .
C4A C 0.45789(18) 0.05305(16) 0.87789(12) 0.0206(5) Uani 1 1 d . . .
C5 C 0.46072(19) 0.11745(16) 0.94100(12) 0.0217(5) Uani 1 1 d . . .
H5 H 0.3973 0.1551 0.9638 0.026 Uiso 1 1 calc R . .
C6 C 0.55501(19) 0.12434(16) 0.96820(13) 0.0229(6) Uani 1 1 d . . .
C7 C 0.65048(19) 0.07170(17) 0.93445(13) 0.0255(6) Uani 1 1 d . . .
H7 H 0.7151 0.0780 0.9542 0.031 Uiso 1 1 calc R . .
C8 C 0.65000(19) 0.01163(17) 0.87334(13) 0.0252(6) Uani 1 1 d . . .
H8 H 0.7142 -0.0237 0.8503 0.030 Uiso 1 1 calc R . .
C8A C 0.55392(18) 0.00213(16) 0.84441(13) 0.0218(5) Uani 1 1 d . . .
C9 C 0.49472(18) -0.14689(18) 0.68602(13) 0.0273(6) Uani 1 1 d . . .
C10 C 0.4582(2) -0.24812(18) 0.69623(15) 0.0387(7) Uani 1 1 d . . .
H10A H 0.4852 -0.2855 0.7448 0.058 Uiso 1 1 calc R . .
H10B H 0.4845 -0.2924 0.6532 0.058 Uiso 1 1 calc R . .
H10C H 0.3814 -0.2312 0.6973 0.058 Uiso 1 1 calc R . .
C11 C 0.4565(2) -0.0847(2) 0.61154(13) 0.0382(7) Uani 1 1 d . . .
H11A H 0.4820 -0.0209 0.6076 0.057 Uiso 1 1 calc R . .
H11B H 0.3797 -0.0657 0.6112 0.057 Uiso 1 1 calc R . .
H11C H 0.4830 -0.1273 0.5677 0.057 Uiso 1 1 calc R . .
C13 C 0.27094(18) -0.05199(18) 0.75583(13) 0.0256(6) Uani 1 1 d . . .
H13 H 0.2908 -0.0865 0.7061 0.031 Uiso 1 1 calc R . .
C14 C 0.22815(19) -0.12685(18) 0.80885(14) 0.0293(6) Uani 1 1 d . . .
H14A H 0.1657 -0.1399 0.7859 0.044 Uiso 1 1 calc R . .
H14B H 0.2095 -0.0960 0.8587 0.044 Uiso 1 1 calc R . .
H14C H 0.2816 -0.1931 0.8163 0.044 Uiso 1 1 calc R . .
C16 C 0.26207(18) 0.08933(16) 0.88679(13) 0.0242(6) Uani 1 1 d . . .
H16A H 0.2046 0.0608 0.8688 0.029 Uiso 1 1 calc R . .
H16B H 0.2678 0.0759 0.9433 0.029 Uiso 1 1 calc R . .
C19 C 0.02173(17) 0.31754(17) 0.86290(13) 0.0216(5) Uani 1 1 d . . .
C20 C 0.0254(2) 0.3639(3) 0.78103(16) 0.0671(10) Uani 1 1 d . . .
H20A H 0.0461 0.4301 0.7819 0.101 Uiso 1 1 calc R . .
H20B H -0.0441 0.3768 0.7579 0.101 Uiso 1 1 calc R . .
H20C H 0.0764 0.3148 0.7505 0.101 Uiso 1 1 calc R . .
C21 C -0.0624(2) 0.3911(2) 0.9096(2) 0.0705(11) Uani 1 1 d . . .
H21A H -0.0649 0.3607 0.9622 0.106 Uiso 1 1 calc R . .
H21B H -0.1308 0.4007 0.8853 0.106 Uiso 1 1 calc R . .
H21C H -0.0454 0.4591 0.9112 0.106 Uiso 1 1 calc R . .
C22 C -0.0127(2) 0.2157(2) 0.85848(16) 0.0477(8) Uani 1 1 d . . .
H22A H -0.0160 0.1838 0.9105 0.072 Uiso 1 1 calc R . .
H22B H 0.0378 0.1672 0.8272 0.072 Uiso 1 1 calc R . .
H22C H -0.0821 0.2309 0.8349 0.072 Uiso 1 1 calc R . .
C23 C 0.14444(17) 0.26192(17) 1.01627(12) 0.0210(5) Uani 1 1 d . . .
C24 C 0.17632(19) 0.32262(18) 1.06980(13) 0.0277(6) Uani 1 1 d . . .
H24 H 0.2064 0.3779 1.0516 0.033 Uiso 1 1 calc R . .
C25 C 0.1653(2) 0.30441(19) 1.14870(13) 0.0319(6) Uani 1 1 d . . .
H25 H 0.1885 0.3462 1.1837 0.038 Uiso 1 1 calc R . .
C26 C 0.12015(19) 0.22504(19) 1.17598(14) 0.0311(6) Uani 1 1 d . . .
H26 H 0.1107 0.2136 1.2298 0.037 Uiso 1 1 calc R . .
C27 C 0.08886(19) 0.16228(18) 1.12512(14) 0.0302(6) Uani 1 1 d . . .
H27 H 0.0595 0.1067 1.1440 0.036 Uiso 1 1 calc R . .
C28 C 0.10053(18) 0.18085(17) 1.04623(13) 0.0248(6) Uani 1 1 d . . .
H28 H 0.0783 0.1377 1.0117 0.030 Uiso 1 1 calc R . .
C29 C 0.21580(18) 0.40762(17) 0.89375(12) 0.0204(5) Uani 1 1 d . . .
C30 C 0.32103(18) 0.38929(18) 0.87092(12) 0.0245(6) Uani 1 1 d . . .
H30 H 0.3589 0.3198 0.8617 0.029 Uiso 1 1 calc R . .
C31 C 0.3718(2) 0.46924(19) 0.86140(13) 0.0298(6) Uani 1 1 d . . .
H31 H 0.4435 0.4540 0.8464 0.036 Uiso 1 1 calc R . .
C32 C 0.3183(2) 0.5707(2) 0.87361(13) 0.0322(6) Uani 1 1 d . . .
H32 H 0.3530 0.6256 0.8668 0.039 Uiso 1 1 calc R . .
C33 C 0.2140(2) 0.59252(18) 0.89576(13) 0.0299(6) Uani 1 1 d . . .
H33 H 0.1768 0.6625 0.9042 0.036 Uiso 1 1 calc R . .
C34 C 0.1637(2) 0.51210(18) 0.90568(13) 0.0272(6) Uani 1 1 d . . .
H34 H 0.0921 0.5281 0.9210 0.033 Uiso 1 1 calc R . .
C36 C 0.4749(2) 0.24691(18) 1.06111(14) 0.0325(6) Uani 1 1 d . . .
H36A H 0.4935 0.2829 1.1044 0.049 Uiso 1 1 calc R . .
H36B H 0.4276 0.2037 1.0793 0.049 Uiso 1 1 calc R . .
H36C H 0.4398 0.2989 1.0214 0.049 Uiso 1 1 calc R . .
Si58 Si 0.66973(5) 0.31517(5) 0.66679(4) 0.02029(16) Uani 1 1 d . . .
N41 N 0.80133(14) 0.61268(14) 0.39082(10) 0.0208(4) Uani 1 1 d . . .
O52 O 0.79536(14) 0.80154(12) 0.36356(9) 0.0384(5) Uani 1 1 d . . .
H52 H 0.7985 0.7474 0.3397 0.058 Uiso 1 1 calc R . .
O55 O 0.74993(13) 0.63654(13) 0.66266(9) 0.0373(5) Uani 1 1 d . . .
H55 H 0.7110 0.6015 0.6457 0.056 Uiso 1 1 calc R . .
O57 O 0.71631(11) 0.39137(11) 0.60433(8) 0.0213(4) Uani 1 1 d . . .
O75 O 0.82261(13) 0.19220(12) 0.37235(9) 0.0282(4) Uani 1 1 d . . .
C42 C 0.80563(17) 0.65633(16) 0.45662(13) 0.0195(5) Uani 1 1 d . . .
C43 C 0.81199(16) 0.59818(17) 0.53002(12) 0.0175(5) Uani 1 1 d . . .
C44 C 0.81150(16) 0.49372(16) 0.53033(12) 0.0170(5) Uani 1 1 d . . .
C44A C 0.80867(16) 0.44511(16) 0.45912(12) 0.0177(5) Uani 1 1 d . . .
C45 C 0.81376(16) 0.33699(16) 0.45401(12) 0.0190(5) Uani 1 1 d . . .
H45 H 0.8163 0.2933 0.4997 0.023 Uiso 1 1 calc R . .
C46 C 0.81511(17) 0.29541(17) 0.38384(13) 0.0206(5) Uani 1 1 d . . .
C47 C 0.80795(17) 0.36038(17) 0.31508(12) 0.0230(6) Uani 1 1 d . . .
H47 H 0.8076 0.3309 0.2666 0.028 Uiso 1 1 calc R . .
C48 C 0.80164(17) 0.46410(17) 0.31809(12) 0.0221(5) Uani 1 1 d . . .
H48 H 0.7958 0.5069 0.2718 0.026 Uiso 1 1 calc R . .
C48A C 0.80373(17) 0.50910(17) 0.38978(12) 0.0187(5) Uani 1 1 d . . .
C49 C 0.80285(19) 0.77475(17) 0.44489(13) 0.0244(6) Uani 1 1 d . . .
C50 C 0.90364(19) 0.79909(18) 0.47068(15) 0.0320(6) Uani 1 1 d . . .
H50A H 0.9639 0.7533 0.4457 0.048 Uiso 1 1 calc R . .
H50B H 0.9100 0.7872 0.5267 0.048 Uiso 1 1 calc R . .
H50C H 0.9018 0.8724 0.4562 0.048 Uiso 1 1 calc R . .
C51 C 0.70394(18) 0.84377(17) 0.48066(14) 0.0276(6) Uani 1 1 d . . .
H51A H 0.6419 0.8249 0.4618 0.041 Uiso 1 1 calc R . .
H51B H 0.6998 0.9175 0.4661 0.041 Uiso 1 1 calc R . .
H51C H 0.7069 0.8330 0.5369 0.041 Uiso 1 1 calc R . .
C53 C 0.82499(18) 0.64915(18) 0.60550(13) 0.0248(6) Uani 1 1 d . . .
H53 H 0.8150 0.7260 0.5933 0.030 Uiso 1 1 calc R . .
C54 C 0.93585(17) 0.60617(18) 0.63643(13) 0.0258(6) Uani 1 1 d . . .
H54A H 0.9431 0.6396 0.6841 0.039 Uiso 1 1 calc R . .
H54B H 0.9867 0.6211 0.5981 0.039 Uiso 1 1 calc R . .
H54C H 0.9489 0.5303 0.6469 0.039 Uiso 1 1 calc R . .
C56 C 0.81205(17) 0.42427(17) 0.60311(12) 0.0196(5) Uani 1 1 d . . .
H56A H 0.8730 0.3627 0.6028 0.023 Uiso 1 1 calc R . .
H56B H 0.8163 0.4637 0.6491 0.023 Uiso 1 1 calc R . .
C59 C 0.53354(18) 0.33120(18) 0.63083(13) 0.0255(6) Uani 1 1 d . . .
C60 C 0.47815(19) 0.44939(19) 0.62809(14) 0.0347(6) Uani 1 1 d . . .
H60A H 0.5177 0.4879 0.5942 0.052 Uiso 1 1 calc R . .
H60B H 0.4746 0.4750 0.6801 0.052 Uiso 1 1 calc R . .
H60C H 0.4070 0.4601 0.6082 0.052 Uiso 1 1 calc R . .
C61 C 0.46909(19) 0.27209(19) 0.68413(14) 0.0331(6) Uani 1 1 d . . .
H61A H 0.5031 0.1970 0.6864 0.050 Uiso 1 1 calc R . .
H61B H 0.3981 0.2838 0.6637 0.050 Uiso 1 1 calc R . .
H61C H 0.4652 0.2981 0.7360 0.050 Uiso 1 1 calc R . .
C62 C 0.5357(2) 0.2944(2) 0.54785(13) 0.0350(7) Uani 1 1 d . . .
H62A H 0.5765 0.3322 0.5144 0.052 Uiso 1 1 calc R . .
H62B H 0.4639 0.3087 0.5286 0.052 Uiso 1 1 calc R . .
H62C H 0.5680 0.2190 0.5479 0.052 Uiso 1 1 calc R . .
C63 C 0.75635(18) 0.17824(17) 0.66773(12) 0.0212(5) Uani 1 1 d . . .
C64 C 0.72473(19) 0.08813(18) 0.65067(13) 0.0290(6) Uani 1 1 d . . .
H64 H 0.6530 0.0946 0.6399 0.035 Uiso 1 1 calc R . .
C65 C 0.7942(2) -0.01012(19) 0.64896(14) 0.0327(6) Uani 1 1 d . . .
H65 H 0.7699 -0.0696 0.6379 0.039 Uiso 1 1 calc R . .
C66 C 0.8996(2) -0.02050(19) 0.66351(13) 0.0310(6) Uani 1 1 d . . .
H66 H 0.9480 -0.0870 0.6613 0.037 Uiso 1 1 calc R . .
C67 C 0.93368(19) 0.06558(18) 0.68105(13) 0.0283(6) Uani 1 1 d . . .
H67 H 1.0055 0.0584 0.6921 0.034 Uiso 1 1 calc R . .
C68 C 0.86316(19) 0.16311(18) 0.68261(13) 0.0255(6) Uani 1 1 d . . .
H68 H 0.8884 0.2218 0.6942 0.031 Uiso 1 1 calc R . .
C69 C 0.66749(17) 0.36767(17) 0.76468(12) 0.0195(5) Uani 1 1 d . . .
C70 C 0.65634(17) 0.47510(17) 0.77156(13) 0.0223(5) Uani 1 1 d . . .
H70 H 0.6540 0.5195 0.7262 0.027 Uiso 1 1 calc R . .
C71 C 0.64870(17) 0.51829(18) 0.84298(13) 0.0245(6) Uani 1 1 d . . .
H71 H 0.6423 0.5912 0.8462 0.029 Uiso 1 1 calc R . .
C72 C 0.65039(18) 0.45485(19) 0.90937(13) 0.0270(6) Uani 1 1 d . . .
H72 H 0.6441 0.4846 0.9582 0.032 Uiso 1 1 calc R . .
C73 C 0.66120(18) 0.34850(19) 0.90506(13) 0.0265(6) Uani 1 1 d . . .
H73 H 0.6626 0.3051 0.9508 0.032 Uiso 1 1 calc R . .
C74 C 0.67014(18) 0.30515(18) 0.83275(13) 0.0258(6) Uani 1 1 d . . .
H74 H 0.6781 0.2319 0.8300 0.031 Uiso 1 1 calc R . .
C76 C 0.8309(2) 0.12199(17) 0.43933(13) 0.0315(6) Uani 1 1 d . . .
H76A H 0.8366 0.0508 0.4235 0.047 Uiso 1 1 calc R . .
H76B H 0.7685 0.1439 0.4720 0.047 Uiso 1 1 calc R . .
H76C H 0.8934 0.1233 0.4683 0.047 Uiso 1 1 calc R . .

loop_
_atom_site_aniso_label
_atom_site_aniso_U_11
_atom_site_aniso_U_22
_atom_site_aniso_U_33
_atom_site_aniso_U_23
_atom_site_aniso_U_13
_atom_site_aniso_U_12
Si18 0.0218(4) 0.0216(4) 0.0149(3) -0.0024(3) 0.0022(3) -0.0036(3)
O12 0.0249(10) 0.0465(11) 0.0413(11) -0.0228(9) -0.0025(9) 0.0024(8)
O15 0.0314(10) 0.0330(10) 0.0323(10) 0.0019(8) 0.0014(8) -0.0086(8)
O17 0.0276(9) 0.0199(9) 0.0185(9) 0.0009(7) 0.0017(7) -0.0028(7)
O35 0.0378(11) 0.0276(9) 0.0223(9) -0.0054(7) -0.0031(8) -0.0083(8)
N1 0.0232(12) 0.0216(11) 0.0245(11) -0.0051(9) 0.0005(9) -0.0024(9)
C2 0.0267(14) 0.0206(13) 0.0180(13) -0.0002(10) -0.0003(11) -0.0026(11)
C3 0.0238(14) 0.0184(12) 0.0183(13) 0.0020(10) -0.0014(10) -0.0050(10)
C4 0.0247(14) 0.0135(12) 0.0210(13) 0.0053(10) -0.0015(11) -0.0029(10)
C4A 0.0276(14) 0.0135(12) 0.0188(13) 0.0028(10) -0.0004(11) -0.0025(10)
C5 0.0266(14) 0.0187(12) 0.0180(13) 0.0022(10) 0.0018(11) -0.0034(11)
C6 0.0382(16) 0.0134(12) 0.0181(13) 0.0037(10) -0.0024(12) -0.0090(11)
C7 0.0273(15) 0.0219(13) 0.0258(14) 0.0040(11) -0.0050(11) -0.0044(11)
C8 0.0251(14) 0.0209(13) 0.0266(14) 0.0001(11) 0.0006(11) -0.0006(11)
C8A 0.0267(14) 0.0170(12) 0.0190(13) 0.0016(10) -0.0016(11) -0.0008(11)
C9 0.0230(14) 0.0298(14) 0.0253(14) -0.0097(11) -0.0023(11) 0.0027(11)
C10 0.0460(18) 0.0349(16) 0.0343(16) -0.0144(13) -0.0002(14) -0.0053(14)
C11 0.0380(17) 0.0478(18) 0.0232(15) -0.0052(13) 0.0031(13) 0.0005(14)
C13 0.0234(14) 0.0268(14) 0.0245(14) -0.0001(11) 0.0000(11) -0.0028(11)
C14 0.0345(16) 0.0269(14) 0.0284(14) -0.0047(11) 0.0006(12) -0.0104(12)
C16 0.0270(14) 0.0202(13) 0.0247(14) -0.0019(10) 0.0039(11) -0.0052(11)
C19 0.0174(13) 0.0248(13) 0.0204(13) -0.0035(10) 0.0023(10) -0.0009(10)
C20 0.057(2) 0.113(3) 0.0403(19) 0.0389(19) -0.0268(16) -0.046(2)
C21 0.0271(17) 0.081(2) 0.100(3) -0.053(2) -0.0092(18) 0.0058(16)
C22 0.051(2) 0.0489(19) 0.0490(19) 0.0040(15) -0.0223(16) -0.0228(15)
C23 0.0213(13) 0.0225(13) 0.0172(13) 0.0023(10) 0.0005(10) -0.0026(11)
C24 0.0334(15) 0.0300(14) 0.0206(14) -0.0015(11) 0.0047(11) -0.0101(12)
C25 0.0477(17) 0.0306(15) 0.0188(14) -0.0019(11) -0.0011(12) -0.0123(13)
C26 0.0377(16) 0.0341(15) 0.0178(13) -0.0024(12) 0.0084(12) -0.0022(13)
C27 0.0364(16) 0.0289(14) 0.0252(15) 0.0042(11) 0.0088(12) -0.0100(12)
C28 0.0284(14) 0.0271(14) 0.0202(14) -0.0009(11) -0.0005(11) -0.0093(11)
C29 0.0262(14) 0.0256(13) 0.0088(12) -0.0003(10) -0.0010(10) -0.0052(11)
C30 0.0306(15) 0.0272(14) 0.0154(13) 0.0002(10) -0.0013(11) -0.0069(12)
C31 0.0282(15) 0.0373(16) 0.0245(14) 0.0084(12) -0.0045(12) -0.0112(13)
C32 0.0462(18) 0.0353(16) 0.0217(14) 0.0056(12) -0.0083(13) -0.0231(14)
C33 0.0480(18) 0.0191(13) 0.0225(14) -0.0016(11) -0.0026(13) -0.0076(13)
C34 0.0334(15) 0.0275(14) 0.0189(13) -0.0040(11) 0.0007(11) -0.0037(12)
C36 0.0465(18) 0.0273(14) 0.0239(14) -0.0099(11) 0.0038(13) -0.0082(13)
Si58 0.0234(4) 0.0230(4) 0.0153(3) -0.0001(3) 0.0017(3) -0.0077(3)
N41 0.0207(11) 0.0192(11) 0.0208(11) 0.0009(8) 0.0008(9) -0.0022(9)
O52 0.0703(14) 0.0251(10) 0.0207(10) 0.0043(7) 0.0051(9) -0.0154(9)
O55 0.0440(12) 0.0447(11) 0.0284(10) -0.0022(8) 0.0064(9) -0.0216(9)
O57 0.0229(9) 0.0274(9) 0.0154(8) 0.0004(7) 0.0019(7) -0.0104(7)
O75 0.0405(11) 0.0234(9) 0.0213(9) -0.0034(7) 0.0026(8) -0.0088(8)
C42 0.0173(13) 0.0196(12) 0.0213(13) 0.0002(10) 0.0021(10) -0.0046(10)
C43 0.0125(12) 0.0215(13) 0.0177(13) -0.0018(10) 0.0019(10) -0.0025(10)
C44 0.0138(12) 0.0209(12) 0.0157(12) 0.0011(10) -0.0004(10) -0.0034(10)
C44A 0.0147(12) 0.0196(12) 0.0179(12) -0.0004(10) 0.0005(10) -0.0026(10)
C45 0.0211(13) 0.0202(13) 0.0171(12) 0.0021(10) 0.0001(10) -0.0084(10)
C46 0.0202(13) 0.0199(13) 0.0223(13) -0.0023(10) 0.0003(10) -0.0061(10)
C47 0.0305(15) 0.0273(14) 0.0114(12) -0.0053(10) 0.0019(11) -0.0069(11)
C48 0.0258(14) 0.0283(14) 0.0115(12) 0.0034(10) -0.0008(10) -0.0066(11)
C48A 0.0173(13) 0.0209(13) 0.0172(13) 0.0012(10) -0.0006(10) -0.0037(10)
C49 0.0325(15) 0.0237(13) 0.0167(13) 0.0020(10) 0.0028(11) -0.0074(11)
C50 0.0318(16) 0.0214(14) 0.0420(16) -0.0001(12) 0.0096(13) -0.0067(12)
C51 0.0289(15) 0.0179(13) 0.0346(15) 0.0024(11) -0.0045(12) -0.0035(11)
C53 0.0241(14) 0.0306(14) 0.0224(13) -0.0009(11) 0.0054(11) -0.0126(12)
C54 0.0236(14) 0.0327(14) 0.0210(13) -0.0030(11) -0.0003(11) -0.0066(11)
C56 0.0196(13) 0.0218(13) 0.0174(12) -0.0018(10) -0.0007(10) -0.0051(10)
C59 0.0267(14) 0.0327(14) 0.0193(13) -0.0010(11) 0.0003(11) -0.0117(12)
C60 0.0246(15) 0.0428(17) 0.0348(16) 0.0029(13) -0.0047(12) -0.0054(13)
C61 0.0275(15) 0.0472(17) 0.0273(15) -0.0048(12) 0.0032(12) -0.0137(13)
C62 0.0341(16) 0.0530(17) 0.0224(14) -0.0032(12) -0.0035(12) -0.0190(14)
C63 0.0307(15) 0.0239(13) 0.0105(12) 0.0017(10) 0.0015(10) -0.0107(11)
C64 0.0276(15) 0.0309(15) 0.0297(15) -0.0035(12) 0.0024(12) -0.0093(12)
C65 0.0422(18) 0.0269(15) 0.0317(15) -0.0069(12) 0.0067(13) -0.0130(13)
C66 0.0379(17) 0.0239(14) 0.0280(15) -0.0003(11) 0.0063(13) -0.0026(12)
C67 0.0263(14) 0.0293(14) 0.0277(15) 0.0015(11) -0.0016(11) -0.0042(12)
C68 0.0329(15) 0.0246(14) 0.0210(13) 0.0015(10) -0.0036(11) -0.0114(12)
C69 0.0164(13) 0.0236(13) 0.0196(13) 0.0005(10) 0.0029(10) -0.0078(10)
C70 0.0233(14) 0.0260(14) 0.0180(13) 0.0031(10) 0.0030(11) -0.0078(11)
C71 0.0257(14) 0.0251(13) 0.0243(14) -0.0060(11) 0.0039(11) -0.0089(11)
C72 0.0267(15) 0.0396(16) 0.0161(13) -0.0065(11) 0.0019(11) -0.0096(12)
C73 0.0280(15) 0.0374(16) 0.0148(13) 0.0013(11) 0.0025(11) -0.0101(12)
C74 0.0265(14) 0.0268(14) 0.0231(14) 0.0018(11) -0.0011(11) -0.0055(11)
C76 0.0442(17) 0.0247(14) 0.0273(15) -0.0003(11) -0.0010(13) -0.0122(12)

loop_
_atom_type_symbol
_atom_type_description
_atom_type_scat_dispersion_real
_atom_type_scat_dispersion_imag
_atom_type_scat_source
C C 0.0033 0.0016 'International Tables Vol C Tables 4.2.6.8 and 6.1.1.4'
H H 0.0000 0.0000 'International Tables Vol C Tables 4.2.6.8 and 6.1.1.4'
N N 0.0061 0.0033 'International Tables Vol C Tables 4.2.6.8 and 6.1.1.4'
O O 0.0106 0.0060 'International Tables Vol C Tables 4.2.6.8 and 6.1.1.4'
Si Si 0.0817 0.0704 'International Tables Vol C Tables 4.2.6.8 and 6.1.1.4'

loop_
_geom_angle_atom_site_label_1
_geom_angle_atom_site_label_2
_geom_angle_atom_site_label_3
_geom_angle
_geom_angle_site_symmetry_1
_geom_angle_site_symmetry_3
_geom_angle_publ_flag
O17 Si18 C29 102.13(9) . . ?
O17 Si18 C19 110.37(9) . . ?
C29 Si18 C19 113.35(10) . . ?
O17 Si18 C23 110.68(9) . . ?
C29 Si18 C23 109.34(10) . . ?
C19 Si18 C23 110.70(10) . . ?
C9 O12 H12 109.5 . . ?
C13 O15 H15 109.5 . . ?
C16 O17 Si18 128.06(13) . . ?
C6 O35 C36 116.98(18) . . ?
C2 N1 C8A 120.65(19) . . ?
N1 C2 C3 122.6(2) . . ?
N1 C2 C9 110.91(19) . . ?
C3 C2 C9 126.4(2) . . ?
C4 C3 C2 117.3(2) . . ?
C4 C3 C13 121.8(2) . . ?
C2 C3 C13 120.82(19) . . ?
C3 C4 C4A 120.1(2) . . ?
C3 C4 C16 122.6(2) . . ?
C4A C4 C16 117.27(19) . . ?
C8A C4A C4 118.3(2) . . ?
C8A C4A C5 117.8(2) . . ?
C4 C4A C5 123.9(2) . . ?
C6 C5 C4A 119.7(2) . . ?
C6 C5 H5 120.2 . . ?
C4A C5 H5 120.2 . . ?
C5 C6 O35 124.8(2) . . ?
C5 C6 C7 121.6(2) . . ?
O35 C6 C7 113.5(2) . . ?
C8 C7 C6 119.9(2) . . ?
C8 C7 H7 120.0 . . ?
C6 C7 H7 120.0 . . ?
C7 C8 C8A 119.8(2) . . ?
C7 C8 H8 120.1 . . ?
C8A C8 H8 120.1 . . ?
N1 C8A C4A 121.1(2) . . ?
N1 C8A C8 117.8(2) . . ?
C4A C8A C8 121.1(2) . . ?
O12 C9 C11 106.0(2) . . ?
O12 C9 C10 105.60(18) . . ?
C11 C9 C10 112.6(2) . . ?
O12 C9 C2 106.36(18) . . ?
C11 C9 C2 111.16(19) . . ?
C10 C9 C2 114.4(2) . . ?
C9 C10 H10A 109.5 . . ?
C9 C10 H10B 109.5 . . ?
H10A C10 H10B 109.5 . . ?
C9 C10 H10C 109.5 . . ?
H10A C10 H10C 109.5 . . ?
H10B C10 H10C 109.5 . . ?
C9 C11 H11A 109.5 . . ?
C9 C11 H11B 109.5 . . ?
H11A C11 H11B 109.5 . . ?
C9 C11 H11C 109.5 . . ?
H11A C11 H11C 109.5 . . ?
H11B C11 H11C 109.5 . . ?
O15 C13 C14 106.72(18) . . ?
O15 C13 C3 114.86(18) . . ?
C14 C13 C3 112.81(19) . . ?
O15 C13 H13 107.4 . . ?
C14 C13 H13 107.4 . . ?
C3 C13 H13 107.4 . . ?
C13 C14 H14A 109.5 . . ?
C13 C14 H14B 109.5 . . ?
H14A C14 H14B 109.5 . . ?
C13 C14 H14C 109.5 . . ?
H14A C14 H14C 109.5 . . ?
H14B C14 H14C 109.5 . . ?
O17 C16 C4 109.06(17) . . ?
O17 C16 H16A 109.9 . . ?
C4 C16 H16A 109.9 . . ?
O17 C16 H16B 109.9 . . ?
C4 C16 H16B 109.9 . . ?
H16A C16 H16B 108.3 . . ?
C20 C19 C22 107.4(2) . . ?
C20 C19 C21 109.7(2) . . ?
C22 C19 C21 106.8(2) . . ?
C20 C19 Si18 110.36(17) . . ?
C22 C19 Si18 111.64(16) . . ?
C21 C19 Si18 110.73(17) . . ?
C19 C20 H20A 109.5 . . ?
C19 C20 H20B 109.5 . . ?
H20A C20 H20B 109.5 . . ?
C19 C20 H20C 109.5 . . ?
H20A C20 H20C 109.5 . . ?
H20B C20 H20C 109.5 . . ?
C19 C21 H21A 109.5 . . ?
C19 C21 H21B 109.5 . . ?
H21A C21 H21B 109.5 . . ?
C19 C21 H21C 109.5 . . ?
H21A C21 H21C 109.5 . . ?
H21B C21 H21C 109.5 . . ?
C19 C22 H22A 109.5 . . ?
C19 C22 H22B 109.5 . . ?
H22A C22 H22B 109.5 . . ?
C19 C22 H22C 109.5 . . ?
H22A C22 H22C 109.5 . . ?
H22B C22 H22C 109.5 . . ?
C24 C23 C28 116.7(2) . . ?
C24 C23 Si18 120.55(18) . . ?
C28 C23 Si18 122.65(17) . . ?
C25 C24 C23 122.0(2) . . ?
C25 C24 H24 119.0 . . ?
C23 C24 H24 119.0 . . ?
C26 C25 C24 119.6(2) . . ?
C26 C25 H25 120.2 . . ?
C24 C25 H25 120.2 . . ?
C25 C26 C27 120.2(2) . . ?
C25 C26 H26 119.9 . . ?
C27 C26 H26 119.9 . . ?
C26 C27 C28 119.7(2) . . ?
C26 C27 H27 120.1 . . ?
C28 C27 H27 120.1 . . ?
C27 C28 C23 121.7(2) . . ?
C27 C28 H28 119.2 . . ?
C23 C28 H28 119.2 . . ?
C30 C29 C34 116.3(2) . . ?
C30 C29 Si18 119.54(17) . . ?
C34 C29 Si18 124.11(18) . . ?
C31 C30 C29 122.1(2) . . ?
C31 C30 H30 119.0 . . ?
C29 C30 H30 119.0 . . ?
C32 C31 C30 120.0(2) . . ?
C32 C31 H31 120.0 . . ?
C30 C31 H31 120.0 . . ?
C31 C32 C33 119.9(2) . . ?
C31 C32 H32 120.1 . . ?
C33 C32 H32 120.1 . . ?
C32 C33 C34 119.9(2) . . ?
C32 C33 H33 120.1 . . ?
C34 C33 H33 120.1 . . ?
C33 C34 C29 121.8(2) . . ?
C33 C34 H34 119.1 . . ?
C29 C34 H34 119.1 . . ?
O35 C36 H36A 109.5 . . ?
O35 C36 H36B 109.5 . . ?
H36A C36 H36B 109.5 . . ?
O35 C36 H36C 109.5 . . ?
H36A C36 H36C 109.5 . . ?
H36B C36 H36C 109.5 . . ?
O57 Si58 C69 108.69(9) . . ?
O57 Si58 C59 102.00(9) . . ?
C69 Si58 C59 110.94(10) . . ?
O57 Si58 C63 109.57(9) . . ?
C69 Si58 C63 109.64(10) . . ?
C59 Si58 C63 115.60(11) . . ?
C42 N41 C48A 120.58(19) . . ?
C49 O52 H52 109.5 . . ?
C53 O55 H55 109.5 . . ?
C56 O57 Si58 131.23(13) . . ?
C46 O75 C76 117.33(17) . . ?
N41 C42 C43 122.4(2) . . ?
N41 C42 C49 112.32(19) . . ?
C43 C42 C49 125.32(19) . . ?
C44 C43 C42 117.93(19) . . ?
C44 C43 C53 120.78(19) . . ?
C42 C43 C53 121.21(19) . . ?
C43 C44 C44A 120.1(2) . . ?
C43 C44 C56 123.85(19) . . ?
C44A C44 C56 116.01(19) . . ?
C45 C44A C48A 118.7(2) . . ?
C45 C44A C44 123.8(2) . . ?
C48A C44A C44 117.50(19) . . ?
C46 C45 C44A 120.4(2) . . ?
C46 C45 H45 119.8 . . ?
C44A C45 H45 119.8 . . ?
O75 C46 C45 125.2(2) . . ?
O75 C46 C47 114.39(19) . . ?
C45 C46 C47 120.4(2) . . ?
C48 C47 C46 120.5(2) . . ?
C48 C47 H47 119.7 . . ?
C46 C47 H47 119.7 . . ?
C47 C48 C48A 120.5(2) . . ?
C47 C48 H48 119.7 . . ?
C48A C48 H48 119.7 . . ?
N41 C48A C48 119.2(2) . . ?
N41 C48A C44A 121.44(19) . . ?
C48 C48A C44A 119.4(2) . . ?
O52 C49 C50 106.03(19) . . ?
O52 C49 C51 105.46(19) . . ?
C50 C49 C51 113.16(18) . . ?
O52 C49 C42 107.44(17) . . ?
C50 C49 C42 112.51(18) . . ?
C51 C49 C42 111.66(18) . . ?
C49 C50 H50A 109.5 . . ?
C49 C50 H50B 109.5 . . ?
H50A C50 H50B 109.5 . . ?
C49 C50 H50C 109.5 . . ?
H50A C50 H50C 109.5 . . ?
H50B C50 H50C 109.5 . . ?
C49 C51 H51A 109.5 . . ?
C49 C51 H51B 109.5 . . ?
H51A C51 H51B 109.5 . . ?
C49 C51 H51C 109.5 . . ?
H51A C51 H51C 109.5 . . ?
H51B C51 H51C 109.5 . . ?
O55 C53 C54 110.35(18) . . ?
O55 C53 C43 112.88(18) . . ?
C54 C53 C43 110.38(18) . . ?
O55 C53 H53 107.7 . . ?
C54 C53 H53 107.7 . . ?
C43 C53 H53 107.7 . . ?
C53 C54 H54A 109.5 . . ?
C53 C54 H54B 109.5 . . ?
H54A C54 H54B 109.5 . . ?
C53 C54 H54C 109.5 . . ?
H54A C54 H54C 109.5 . . ?
H54B C54 H54C 109.5 . . ?
O57 C56 C44 106.92(17) . . ?
O57 C56 H56A 110.3 . . ?
C44 C56 H56A 110.3 . . ?
O57 C56 H56B 110.3 . . ?
C44 C56 H56B 110.3 . . ?
H56A C56 H56B 108.6 . . ?
C60 C59 C62 107.4(2) . . ?
C60 C59 C61 108.44(19) . . ?
C62 C59 C61 109.91(19) . . ?
C60 C59 Si58 107.83(16) . . ?
C62 C59 Si58 110.79(16) . . ?
C61 C59 Si58 112.26(16) . . ?
C59 C60 H60A 109.5 . . ?
C59 C60 H60B 109.5 . . ?
H60A C60 H60B 109.5 . . ?
C59 C60 H60C 109.5 . . ?
H60A C60 H60C 109.5 . . ?
H60B C60 H60C 109.5 . . ?
C59 C61 H61A 109.5 . . ?
C59 C61 H61B 109.5 . . ?
H61A C61 H61B 109.5 . . ?
C59 C61 H61C 109.5 . . ?
H61A C61 H61C 109.5 . . ?
H61B C61 H61C 109.5 . . ?
C59 C62 H62A 109.5 . . ?
C59 C62 H62B 109.5 . . ?
H62A C62 H62B 109.5 . . ?
C59 C62 H62C 109.5 . . ?
H62A C62 H62C 109.5 . . ?
H62B C62 H62C 109.5 . . ?
C68 C63 C64 115.6(2) . . ?
C68 C63 Si58 118.58(17) . . ?
C64 C63 Si58 125.71(18) . . ?
C65 C64 C63 122.6(2) . . ?
C65 C64 H64 118.7 . . ?
C63 C64 H64 118.7 . . ?
C66 C65 C64 119.4(2) . . ?
C66 C65 H65 120.3 . . ?
C64 C65 H65 120.3 . . ?
C67 C66 C65 119.9(2) . . ?
C67 C66 H66 120.1 . . ?
C65 C66 H66 120.1 . . ?
C66 C67 C68 120.0(2) . . ?
C66 C67 H67 120.0 . . ?
C68 C67 H67 120.0 . . ?
C67 C68 C63 122.5(2) . . ?
C67 C68 H68 118.7 . . ?
C63 C68 H68 118.7 . . ?
C74 C69 C70 117.4(2) . . ?
C74 C69 Si58 122.83(17) . . ?
C70 C69 Si58 119.63(17) . . ?
C71 C70 C69 121.6(2) . . ?
C71 C70 H70 119.2 . . ?
C69 C70 H70 119.2 . . ?
C72 C71 C70 119.8(2) . . ?
C72 C71 H71 120.1 . . ?
C70 C71 H71 120.1 . . ?
C71 C72 C73 120.4(2) . . ?
C71 C72 H72 119.8 . . ?
C73 C72 H72 119.8 . . ?
C72 C73 C74 119.5(2) . . ?
C72 C73 H73 120.2 . . ?
C74 C73 H73 120.2 . . ?
C69 C74 C73 121.3(2) . . ?
C69 C74 H74 119.4 . . ?
C73 C74 H74 119.4 . . ?
O75 C76 H76A 109.5 . . ?
O75 C76 H76B 109.5 . . ?
H76A C76 H76B 109.5 . . ?
O75 C76 H76C 109.5 . . ?
H76A C76 H76C 109.5 . . ?
H76B C76 H76C 109.5 . . ?

loop_
_geom_bond_atom_site_label_1
_geom_bond_atom_site_label_2
_geom_bond_distance
_geom_bond_site_symmetry_2
_geom_bond_publ_flag
Si18 O17 1.6482(15) . ?
Si18 C29 1.879(2) . ?
Si18 C19 1.887(2) . ?
Si18 C23 1.889(2) . ?
O12 C9 1.442(3) . ?
O12 H12 0.8400 . ?
O15 C13 1.417(3) . ?
O15 H15 0.8400 . ?
O17 C16 1.432(2) . ?
O35 C6 1.380(2) . ?
O35 C36 1.425(3) . ?
N1 C2 1.314(3) . ?
N1 C8A 1.371(3) . ?
C2 C3 1.438(3) . ?
C2 C9 1.563(3) . ?
C3 C4 1.394(3) . ?
C3 C13 1.517(3) . ?
C4 C4A 1.421(3) . ?
C4 C16 1.514(3) . ?
C4A C8A 1.407(3) . ?
C4A C5 1.434(3) . ?
C5 C6 1.366(3) . ?
C5 H5 0.9500 . ?
C6 C7 1.409(3) . ?
C7 C8 1.364(3) . ?
C7 H7 0.9500 . ?
C8 C8A 1.410(3) . ?
C8 H8 0.9500 . ?
C9 C11 1.518(3) . ?
C9 C10 1.530(3) . ?
C10 H10A 0.9800 . ?
C10 H10B 0.9800 . ?
C10 H10C 0.9800 . ?
C11 H11A 0.9800 . ?
C11 H11B 0.9800 . ?
C11 H11C 0.9800 . ?
C13 C14 1.514(3) . ?
C13 H13 1.0000 . ?
C14 H14A 0.9800 . ?
C14 H14B 0.9800 . ?
C14 H14C 0.9800 . ?
C16 H16A 0.9900 . ?
C16 H16B 0.9900 . ?
C19 C20 1.521(3) . ?
C19 C22 1.529(3) . ?
C19 C21 1.532(3) . ?
C20 H20A 0.9800 . ?
C20 H20B 0.9800 . ?
C20 H20C 0.9800 . ?
C21 H21A 0.9800 . ?
C21 H21B 0.9800 . ?
C21 H21C 0.9800 . ?
C22 H22A 0.9800 . ?
C22 H22B 0.9800 . ?
C22 H22C 0.9800 . ?
C23 C24 1.400(3) . ?
C23 C28 1.407(3) . ?
C24 C25 1.389(3) . ?
C24 H24 0.9500 . ?
C25 C26 1.384(3) . ?
C25 H25 0.9500 . ?
C26 C27 1.383(3) . ?
C26 H26 0.9500 . ?
C27 C28 1.391(3) . ?
C27 H27 0.9500 . ?
C28 H28 0.9500 . ?
C29 C30 1.399(3) . ?
C29 C34 1.404(3) . ?
C30 C31 1.384(3) . ?
C30 H30 0.9500 . ?
C31 C32 1.375(3) . ?
C31 H31 0.9500 . ?
C32 C33 1.383(3) . ?
C32 H32 0.9500 . ?
C33 C34 1.386(3) . ?
C33 H33 0.9500 . ?
C34 H34 0.9500 . ?
C36 H36A 0.9800 . ?
C36 H36B 0.9800 . ?
C36 H36C 0.9800 . ?
Si58 O57 1.6483(15) . ?
Si58 C69 1.872(2) . ?
Si58 C59 1.872(2) . ?
Si58 C63 1.881(2) . ?
N41 C42 1.320(3) . ?
N41 C48A 1.361(3) . ?
O52 C49 1.437(3) . ?
O52 H52 0.8400 . ?
O55 C53 1.418(3) . ?
O55 H55 0.8400 . ?
O57 C56 1.432(2) . ?
O75 C46 1.368(2) . ?
O75 C76 1.434(3) . ?
C42 C43 1.443(3) . ?
C42 C49 1.556(3) . ?
C43 C44 1.381(3) . ?
C43 C53 1.542(3) . ?
C44 C44A 1.433(3) . ?
C44 C56 1.518(3) . ?
C44A C45 1.420(3) . ?
C44A C48A 1.424(3) . ?
C45 C46 1.365(3) . ?
C45 H45 0.9500 . ?
C46 C47 1.421(3) . ?
C47 C48 1.355(3) . ?
C47 H47 0.9500 . ?
C48 C48A 1.416(3) . ?
C48 H48 0.9500 . ?
C49 C50 1.525(3) . ?
C49 C51 1.534(3) . ?
C50 H50A 0.9800 . ?
C50 H50B 0.9800 . ?
C50 H50C 0.9800 . ?
C51 H51A 0.9800 . ?
C51 H51B 0.9800 . ?
C51 H51C 0.9800 . ?
C53 C54 1.527(3) . ?
C53 H53 1.0000 . ?
C54 H54A 0.9800 . ?
C54 H54B 0.9800 . ?
C54 H54C 0.9800 . ?
C56 H56A 0.9900 . ?
C56 H56B 0.9900 . ?
C59 C60 1.547(3) . ?
C59 C62 1.547(3) . ?
C59 C61 1.548(3) . ?
C60 H60A 0.9800 . ?
C60 H60B 0.9800 . ?
C60 H60C 0.9800 . ?
C61 H61A 0.9800 . ?
C61 H61B 0.9800 . ?
C61 H61C 0.9800 . ?
C62 H62A 0.9800 . ?
C62 H62B 0.9800 . ?
C62 H62C 0.9800 . ?
C63 C68 1.399(3) . ?
C63 C64 1.404(3) . ?
C64 C65 1.390(3) . ?
C64 H64 0.9500 . ?
C65 C66 1.388(3) . ?
C65 H65 0.9500 . ?
C66 C67 1.374(3) . ?
C66 H66 0.9500 . ?
C67 C68 1.389(3) . ?
C67 H67 0.9500 . ?
C68 H68 0.9500 . ?
C69 C74 1.399(3) . ?
C69 C70 1.401(3) . ?
C70 C71 1.388(3) . ?
C70 H70 0.9500 . ?
C71 C72 1.383(3) . ?
C71 H71 0.9500 . ?
C72 C73 1.382(3) . ?
C72 H72 0.9500 . ?
C73 C74 1.402(3) . ?
C73 H73 0.9500 . ?
C74 H74 0.9500 . ?
C76 H76A 0.9800 . ?
C76 H76B 0.9800 . ?
C76 H76C 0.9800 . ?

loop_
_geom_torsion_atom_site_label_1
_geom_torsion_atom_site_label_2
_geom_torsion_atom_site_label_3
_geom_torsion_atom_site_label_4
_geom_torsion
_geom_torsion_site_symmetry_1
_geom_torsion_site_symmetry_2
_geom_torsion_site_symmetry_3
_geom_torsion_site_symmetry_4
_geom_torsion_publ_flag
C29 Si18 O17 C16 151.00(17) . . . . ?
C19 Si18 O17 C16 -88.19(18) . . . . ?
C23 Si18 O17 C16 34.7(2) . . . . ?
C8A N1 C2 C3 0.4(3) . . . . ?
C8A N1 C2 C9 177.91(19) . . . . ?
N1 C2 C3 C4 0.0(3) . . . . ?
C9 C2 C3 C4 -177.1(2) . . . . ?
N1 C2 C3 C13 -177.2(2) . . . . ?
C9 C2 C3 C13 5.6(3) . . . . ?
C2 C3 C4 C4A 0.2(3) . . . . ?
C13 C3 C4 C4A 177.4(2) . . . . ?
C2 C3 C4 C16 -178.7(2) . . . . ?
C13 C3 C4 C16 -1.5(3) . . . . ?
C3 C4 C4A C8A -0.7(3) . . . . ?
C16 C4 C4A C8A 178.21(19) . . . . ?
C3 C4 C4A C5 -179.5(2) . . . . ?
C16 C4 C4A C5 -0.6(3) . . . . ?
C8A C4A C5 C6 -2.4(3) . . . . ?
C4 C4A C5 C6 176.5(2) . . . . ?
C4A C5 C6 O35 -178.62(19) . . . . ?
C4A C5 C6 C7 1.7(3) . . . . ?
C36 O35 C6 C5 -6.7(3) . . . . ?
C36 O35 C6 C7 173.06(19) . . . . ?
C5 C6 C7 C8 -0.4(3) . . . . ?
O35 C6 C7 C8 179.9(2) . . . . ?
C6 C7 C8 C8A -0.3(3) . . . . ?
C2 N1 C8A C4A -0.9(3) . . . . ?
C2 N1 C8A C8 177.3(2) . . . . ?
C4 C4A C8A N1 1.1(3) . . . . ?
C5 C4A C8A N1 180.0(2) . . . . ?
C4 C4A C8A C8 -177.1(2) . . . . ?
C5 C4A C8A C8 1.8(3) . . . . ?
C7 C8 C8A N1 -178.7(2) . . . . ?
C7 C8 C8A C4A -0.5(3) . . . . ?
N1 C2 C9 O12 4.8(3) . . . . ?
C3 C2 C9 O12 -177.8(2) . . . . ?
N1 C2 C9 C11 -110.1(2) . . . . ?
C3 C2 C9 C11 67.3(3) . . . . ?
N1 C2 C9 C10 121.0(2) . . . . ?
C3 C2 C9 C10 -61.6(3) . . . . ?
C4 C3 C13 O15 49.0(3) . . . . ?
C2 C3 C13 O15 -133.9(2) . . . . ?
C4 C3 C13 C14 -73.6(3) . . . . ?
C2 C3 C13 C14 103.5(2) . . . . ?
Si18 O17 C16 C4 -165.21(15) . . . . ?
C3 C4 C16 O17 -110.0(2) . . . . ?
C4A C4 C16 O17 71.1(2) . . . . ?
O17 Si18 C19 C20 -68.2(2) . . . . ?
C29 Si18 C19 C20 45.7(2) . . . . ?
C23 Si18 C19 C20 168.93(19) . . . . ?
O17 Si18 C19 C22 51.19(19) . . . . ?
C29 Si18 C19 C22 165.03(16) . . . . ?
C23 Si18 C19 C22 -71.70(19) . . . . ?
O17 Si18 C19 C21 170.10(19) . . . . ?
C29 Si18 C19 C21 -76.1(2) . . . . ?
C23 Si18 C19 C21 47.2(2) . . . . ?
O17 Si18 C23 C24 114.63(18) . . . . ?
C29 Si18 C23 C24 2.9(2) . . . . ?
C19 Si18 C23 C24 -122.67(19) . . . . ?
O17 Si18 C23 C28 -68.9(2) . . . . ?
C29 Si18 C23 C28 179.39(18) . . . . ?
C19 Si18 C23 C28 53.8(2) . . . . ?
C28 C23 C24 C25 -0.1(3) . . . . ?
Si18 C23 C24 C25 176.58(18) . . . . ?
C23 C24 C25 C26 -0.9(4) . . . . ?
C24 C25 C26 C27 1.8(4) . . . . ?
C25 C26 C27 C28 -1.6(4) . . . . ?
C26 C27 C28 C23 0.5(4) . . . . ?
C24 C23 C28 C27 0.3(3) . . . . ?
Si18 C23 C28 C27 -176.31(18) . . . . ?
O17 Si18 C29 C30 -14.69(19) . . . . ?
C19 Si18 C29 C30 -133.41(18) . . . . ?
C23 Si18 C29 C30 102.58(18) . . . . ?
O17 Si18 C29 C34 167.32(18) . . . . ?
C19 Si18 C29 C34 48.6(2) . . . . ?
C23 Si18 C29 C34 -75.4(2) . . . . ?
C34 C29 C30 C31 0.7(3) . . . . ?
Si18 C29 C30 C31 -177.42(17) . . . . ?
C29 C30 C31 C32 -0.7(4) . . . . ?
C30 C31 C32 C33 0.3(4) . . . . ?
C31 C32 C33 C34 0.1(4) . . . . ?
C32 C33 C34 C29 -0.1(4) . . . . ?
C30 C29 C34 C33 -0.3(3) . . . . ?
Si18 C29 C34 C33 177.74(18) . . . . ?
C69 Si58 O57 C56 54.75(19) . . . . ?
C59 Si58 O57 C56 171.98(17) . . . . ?
C63 Si58 O57 C56 -65.04(19) . . . . ?
C48A N41 C42 C43 -0.6(3) . . . . ?
C48A N41 C42 C49 179.48(18) . . . . ?
N41 C42 C43 C44 -1.2(3) . . . . ?
C49 C42 C43 C44 178.7(2) . . . . ?
N41 C42 C43 C53 175.5(2) . . . . ?
C49 C42 C43 C53 -4.6(3) . . . . ?
C42 C43 C44 C44A 2.3(3) . . . . ?
C53 C43 C44 C44A -174.48(19) . . . . ?
C42 C43 C44 C56 -176.71(19) . . . . ?
C53 C43 C44 C56 6.5(3) . . . . ?
C43 C44 C44A C45 176.4(2) . . . . ?
C56 C44 C44A C45 -4.5(3) . . . . ?
C43 C44 C44A C48A -1.6(3) . . . . ?
C56 C44 C44A C48A 177.48(18) . . . . ?
C48A C44A C45 C46 0.8(3) . . . . ?
C44 C44A C45 C46 -177.2(2) . . . . ?
C76 O75 C46 C45 -0.8(3) . . . . ?
C76 O75 C46 C47 179.51(19) . . . . ?
C44A C45 C46 O75 178.2(2) . . . . ?
C44A C45 C46 C47 -2.1(3) . . . . ?
O75 C46 C47 C48 -179.0(2) . . . . ?
C45 C46 C47 C48 1.2(3) . . . . ?
C46 C47 C48 C48A 1.0(3) . . . . ?
C42 N41 C48A C48 -178.4(2) . . . . ?
C42 N41 C48A C44A 1.4(3) . . . . ?
C47 C48 C48A N41 177.5(2) . . . . ?
C47 C48 C48A C44A -2.3(3) . . . . ?
C45 C44A C48A N41 -178.36(19) . . . . ?
C44 C44A C48A N41 -0.3(3) . . . . ?
C45 C44A C48A C48 1.4(3) . . . . ?
C44 C44A C48A C48 179.5(2) . . . . ?
N41 C42 C49 O52 0.5(3) . . . . ?
C43 C42 C49 O52 -179.4(2) . . . . ?
N41 C42 C49 C50 -115.8(2) . . . . ?
C43 C42 C49 C50 64.2(3) . . . . ?
N41 C42 C49 C51 115.6(2) . . . . ?
C43 C42 C49 C51 -64.3(3) . . . . ?
C44 C43 C53 O55 -54.9(3) . . . . ?
C42 C43 C53 O55 128.4(2) . . . . ?
C44 C43 C53 C54 69.1(3) . . . . ?
C42 C43 C53 C54 -107.6(2) . . . . ?
Si58 O57 C56 C44 179.55(13) . . . . ?
C43 C44 C56 O57 117.3(2) . . . . ?
C44A C44 C56 O57 -61.8(2) . . . . ?
O57 Si58 C59 C60 -56.61(17) . . . . ?
C69 Si58 C59 C60 58.98(18) . . . . ?
C63 Si58 C59 C60 -175.39(15) . . . . ?
O57 Si58 C59 C62 60.70(18) . . . . ?
C69 Si58 C59 C62 176.30(16) . . . . ?
C63 Si58 C59 C62 -58.08(19) . . . . ?
O57 Si58 C59 C61 -176.00(15) . . . . ?
C69 Si58 C59 C61 -60.40(18) . . . . ?
C63 Si58 C59 C61 65.22(18) . . . . ?
O57 Si58 C63 C68 55.89(19) . . . . ?
C69 Si58 C63 C68 -63.31(19) . . . . ?
C59 Si58 C63 C68 170.41(17) . . . . ?
O57 Si58 C63 C64 -120.53(19) . . . . ?
C69 Si58 C63 C64 120.3(2) . . . . ?
C59 Si58 C63 C64 -6.0(2) . . . . ?
C68 C63 C64 C65 0.4(3) . . . . ?
Si58 C63 C64 C65 176.88(18) . . . . ?
C63 C64 C65 C66 -0.9(4) . . . . ?
C64 C65 C66 C67 1.4(4) . . . . ?
C65 C66 C67 C68 -1.3(4) . . . . ?
C66 C67 C68 C63 0.8(4) . . . . ?
C64 C63 C68 C67 -0.3(3) . . . . ?
Si58 C63 C68 C67 -177.06(17) . . . . ?
O57 Si58 C69 C74 -155.73(18) . . . . ?
C59 Si58 C69 C74 92.9(2) . . . . ?
C63 Si58 C69 C74 -36.0(2) . . . . ?
O57 Si58 C69 C70 28.3(2) . . . . ?
C59 Si58 C69 C70 -83.10(19) . . . . ?
C63 Si58 C69 C70 148.01(17) . . . . ?
C74 C69 C70 C71 0.3(3) . . . . ?
Si58 C69 C70 C71 176.53(17) . . . . ?
C69 C70 C71 C72 -1.0(3) . . . . ?
C70 C71 C72 C73 1.0(3) . . . . ?
C71 C72 C73 C74 -0.2(3) . . . . ?
C70 C69 C74 C73 0.5(3) . . . . ?
Si58 C69 C74 C73 -175.63(18) . . . . ?
C72 C73 C74 C69 -0.5(3) . . . . ?
